data_1569700
loop_
_publ_author_name
'Bolotova, Iumzhana A.'
'Ustyuzhanin, Alexander O.'
'Sergeeva, Ekaterina S.'
'Faizdrakhmanova, Anna A.'
'Hai, Yu'
'Stepanov, Andrey V.'
'Ushakov, Igor A.'
'Lyssenko, Konstantin A.'
'You, Lei'
'Lvov, Andrey G.'

_publ_section_title
;
 2,3-Diarylmaleate salts as a versatile class of diarylethenes with a full
 spectrum of photoactivity in water.
;
_journal_issue 35
_journal_name_full 'Chemical science'
_journal_page_first 9553
_journal_page_last 9559
_journal_paper_doi 10.1039/d3sc02165c
_journal_volume 14
_journal_year 2023
_chemical_formula_moiety 'C20 H18 O5'
_chemical_formula_sum 'C20 H18 O5'
_chemical_formula_weight 338.34
_space_group_crystal_system triclinic
_space_group_IT_number 2
_space_group_name_Hall '-P 1'
_space_group_name_H-M_alt 'P -1'
_atom_sites_solution_hydrogens geom
_audit_creation_method SHELXL-2018/3
_audit_update_record
;
2023-04-11 deposited with the CCDC.	2023-08-18 downloaded from the CCDC.
;
_cell_angle_alpha 65.688(10)
_cell_angle_beta 78.414(11)
_cell_angle_gamma 71.301(9)
_cell_formula_units_Z 2
_cell_length_a 7.3855(18)
_cell_length_b 10.729(3)
_cell_length_c 12.101(4)
_cell_measurement_reflns_used 1936
_cell_measurement_temperature 110(2)
_cell_measurement_theta_max 31.23
_cell_measurement_theta_min 2.64
_cell_volume 825.1(4)
_computing_structure_refinement 'SHELXL-2018/3 (Sheldrick, 2018)'
_computing_structure_solution 'SHELXT 2018/2 (Sheldrick, 2018)'
_diffrn_ambient_temperature 110(2)
_diffrn_measured_fraction_theta_full 0.994
_diffrn_measured_fraction_theta_max 0.992
_diffrn_measurement_device_type 'Bruker D8 Quest with Photon III detector'
_diffrn_measurement_method '\f and \w shutterless scans'
_diffrn_radiation_type MoK\a
_diffrn_radiation_wavelength 0.71073
_diffrn_reflns_av_R_equivalents 0.0421
_diffrn_reflns_av_unetI/netI 0.0749
_diffrn_reflns_Laue_measured_fraction_full 0.994
_diffrn_reflns_Laue_measured_fraction_max 0.992
_diffrn_reflns_limit_h_max 10
_diffrn_reflns_limit_h_min -10
_diffrn_reflns_limit_k_max 14
_diffrn_reflns_limit_k_min -14
_diffrn_reflns_limit_l_max 16
_diffrn_reflns_limit_l_min -16
_diffrn_reflns_number 8082
_diffrn_reflns_point_group_measured_fraction_full 0.994
_diffrn_reflns_point_group_measured_fraction_max 0.992
_diffrn_reflns_theta_full 25.242
_diffrn_reflns_theta_max 28.998
_diffrn_reflns_theta_min 1.853
_diffrn_source 'micro-focus sealed X-ray tube'
_exptl_absorpt_coefficient_mu 0.098
_exptl_absorpt_correction_T_max 0.8622
_exptl_absorpt_correction_T_min 0.7650
_exptl_absorpt_correction_type multi-scan
_exptl_absorpt_process_details
;
 SADABS 2016/2: Krause, L., Herbst-Irmer, R., Sheldrick G.M. & Stalke D.,
 J. Appl. Cryst. 48 (2015) 3-10
;
_exptl_crystal_colour colorless
_exptl_crystal_density_diffrn 1.362
_exptl_crystal_description block
_exptl_crystal_F_000 356
_exptl_crystal_size_max 0.320
_exptl_crystal_size_mid 0.180
_exptl_crystal_size_min 0.180
_refine_diff_density_max 0.233
_refine_diff_density_min -0.275
_refine_diff_density_rms 0.058
_refine_ls_extinction_method none
_refine_ls_goodness_of_fit_ref 1.036
_refine_ls_hydrogen_treatment mixed
_refine_ls_matrix_type full
_refine_ls_number_parameters 281
_refine_ls_number_reflns 4343
_refine_ls_number_restraints 6
_refine_ls_restrained_S_all 1.035
_refine_ls_R_factor_all 0.0884
_refine_ls_R_factor_gt 0.0677
_refine_ls_shift/su_max 0.001
_refine_ls_shift/su_mean 0.001
_refine_ls_structure_factor_coef Fsqd
_refine_ls_weighting_details 'w=1/[\s^2^(Fo^2^)+(0.0552P)^2^+0.3679P] where P=(Fo^2^+2Fc^2^)/3'
_refine_ls_weighting_scheme calc
_refine_ls_wR_factor_gt 0.1592
_refine_ls_wR_factor_ref 0.1743
_reflns_Friedel_coverage 0.000
_reflns_number_gt 3137
_reflns_number_total 4343
_reflns_threshold_expression 'I > 2\s(I)'
_cod_data_source_file d3sc02165c2.cif
_cod_data_source_block a_a
_cod_depositor_comments 'Adding full bibliography for 1569699--1569704.cif.'
_cod_database_code 1569700
_shelx_shelxl_version_number 2018/3
_shelx_space_group_comment
;
The symmetry employed for this shelxl refinement is uniquely defined
by the following loop, which should always be used as a source of
symmetry information in preference to the above space-group names.
They are only intended as comments.
;
_shelx_estimated_absorpt_t_min 0.969
_shelx_estimated_absorpt_t_max 0.983

loop_
_space_group_symop_operation_xyz
'x, y, z'
'-x, -y, -z'

loop_
_atom_site_label
_atom_site_type_symbol
_atom_site_fract_x
_atom_site_fract_y
_atom_site_fract_z
_atom_site_U_iso_or_equiv
_atom_site_adp_type
_atom_site_occupancy
_atom_site_site_symmetry_order
_atom_site_calc_flag
_atom_site_refinement_flags_posn
_atom_site_refinement_flags_adp
_atom_site_refinement_flags_occupancy
_atom_site_disorder_assembly
_atom_site_disorder_group
O1 O -0.0828(2) 0.3552(2) 0.89235(15) 0.0618(5) Uani 1 1 d . . . . .
O2 O 0.2205(2) 0.29066(15) 0.93839(12) 0.0406(3) Uani 1 1 d . . . . .
O3 O 0.5248(2) 0.03732(19) 0.81589(18) 0.0666(6) Uani 1 1 d . . . . .
O4 O 0.21580(19) 0.05990(14) 0.87556(12) 0.0373(3) Uani 1 1 d . . . . .
C1 C 0.2993(2) 0.24923(19) 0.70648(16) 0.0306(4) Uani 1 1 d . . . . .
C2 C 0.1722(2) 0.3577(2) 0.73473(16) 0.0306(4) Uani 1 1 d . . . . .
C3 C 0.1215(2) 0.49841(19) 0.64541(17) 0.0315(4) Uani 1 1 d . . . . .
C8 C 0.2065(3) 0.5253(2) 0.52511(17) 0.0352(4) Uani 1 1 d . . . . .
C9 C 0.3326(3) 0.4091(2) 0.49296(17) 0.0355(4) Uani 1 1 d . . . . .
C14 C 0.3777(2) 0.2715(2) 0.58374(17) 0.0330(4) Uani 1 1 d . . . . .
C17 C 0.0857(3) 0.3339(2) 0.86212(18) 0.0385(4) Uani 1 1 d . . . . .
C18 C 0.1497(4) 0.2625(3) 1.0646(2) 0.0645(8) Uani 1 1 d . . . . .
H18A H 0.2558(19) 0.233(2) 1.1131(9) 0.097 Uiso 1 1 calc R U . . .
H18B H 0.085(3) 0.188(2) 1.0927(8) 0.097 Uiso 1 1 calc R U . . .
H18C H 0.061(3) 0.3476(16) 1.0719(4) 0.097 Uiso 1 1 calc R U . . .
C19 C 0.3610(3) 0.1057(2) 0.80352(19) 0.0395(4) Uani 1 1 d . . . . .
C20 C 0.2686(4) -0.0779(2) 0.9719(2) 0.0538(6) Uani 1 1 d . . . . .
H20A H 0.1561(19) -0.0998(10) 1.0212(13) 0.081 Uiso 1 1 calc R U . . .
H20B H 0.354(3) -0.0768(6) 1.0208(13) 0.081 Uiso 1 1 calc R U . . .
H20C H 0.330(3) -0.1481(12) 0.9373(6) 0.081 Uiso 1 1 calc R U . . .
C4 C 0.0071(11) 0.6173(10) 0.6611(5) 0.0303(10) Uani 0.5898(18) 1 d . . P A 1
H4A H -0.052978 0.608351 0.740188 0.036 Uiso 0.5898(18) 1 calc R U P A 1
C5 C -0.0291(6) 0.7511(5) 0.5707(4) 0.0317(8) Uani 0.5898(18) 1 d . . P A 1
H5A H -0.115907 0.829049 0.588161 0.038 Uiso 0.5898(18) 1 calc R U P A 1
C6 C 0.0614(5) 0.7725(4) 0.4536(3) 0.0286(7) Uani 0.5898(18) 1 d D . P A 1
C7 C 0.1787(7) 0.6574(5) 0.4291(4) 0.0269(7) Uani 0.5898(18) 1 d . . P A 1
H7A H 0.238786 0.666890 0.349964 0.032 Uiso 0.5898(18) 1 calc R U P A 1
C11 C 0.5348(6) 0.2918(5) 0.3503(3) 0.0300(8) Uani 0.5898(18) 1 d D . P A 1
C10 C 0.4221(7) 0.4100(4) 0.3736(5) 0.0284(8) Uani 0.5898(18) 1 d . . P A 1
H10A H 0.401161 0.498607 0.307005 0.034 Uiso 0.5898(18) 1 calc R U P A 1
C12 C 0.5695(8) 0.1588(4) 0.4445(4) 0.0336(9) Uani 0.5898(18) 1 d . . P A 1
H12A H 0.641870 0.075102 0.430462 0.040 Uiso 0.5898(18) 1 calc R U P A 1
C13 C 0.494(3) 0.156(2) 0.5575(18) 0.040(2) Uani 0.5898(18) 1 d . . P A 1
H13A H 0.523073 0.066937 0.623599 0.048 Uiso 0.5898(18) 1 calc R U P A 1
O5 O 0.6137(3) 0.2951(3) 0.2375(2) 0.0386(4) Uani 0.5898(18) 1 d D . P A 1
C15 C 0.5788(6) 0.4297(4) 0.1384(4) 0.0434(8) Uani 0.5898(18) 1 d D . P A 1
H15A H 0.637(4) 0.4159(6) 0.059(2) 0.065 Uiso 0.5898(18) 1 calc R U P A 1
H15B H 0.640(4) 0.495(2) 0.1516(13) 0.065 Uiso 0.5898(18) 1 calc R U P A 1
H15C H 0.435(4) 0.4741(18) 0.1341(16) 0.065 Uiso 0.5898(18) 1 calc R U P A 1
C16 C 0.0263(6) 0.9199(4) 0.3564(4) 0.0392(7) Uani 0.5898(18) 1 d D . P A 1
H16A H 0.128(3) 0.9229(9) 0.293(2) 0.059 Uiso 0.5898(18) 1 calc R U P A 1
H16B H 0.021(4) 0.9864(18) 0.3912(12) 0.059 Uiso 0.5898(18) 1 calc R U P A 1
H16C H -0.093(4) 0.9436(13) 0.323(2) 0.059 Uiso 0.5898(18) 1 calc R U P A 1
C4' C -0.0220(19) 0.6064(16) 0.6947(8) 0.0303(10) Uani 0.4102(18) 1 d . . P A 2
H4'A H -0.077682 0.578170 0.776090 0.036 Uiso 0.4102(18) 1 calc R U P A 2
C5' C -0.0656(9) 0.7425(8) 0.6179(6) 0.0317(8) Uani 0.4102(18) 1 d . . P A 2
H5'A H -0.149447 0.813483 0.645766 0.038 Uiso 0.4102(18) 1 calc R U P A 2
C6' C 0.0117(8) 0.7803(5) 0.4974(6) 0.0286(7) Uani 0.4102(18) 1 d D . P A 2
C7' C 0.1379(11) 0.6813(9) 0.4564(7) 0.0269(7) Uani 0.4102(18) 1 d . . P A 2
H7'A H 0.188416 0.715755 0.374134 0.032 Uiso 0.4102(18) 1 calc R U P A 2
C10' C 0.3875(12) 0.4588(6) 0.3703(9) 0.0284(8) Uani 0.4102(18) 1 d . . P A 2
H10B H 0.347857 0.555660 0.318330 0.034 Uiso 0.4102(18) 1 calc R U P A 2
C11' C 0.5047(9) 0.3551(6) 0.3306(5) 0.0300(8) Uani 0.4102(18) 1 d D . P A 2
C12' C 0.5573(12) 0.2146(7) 0.4133(8) 0.0336(9) Uani 0.4102(18) 1 d . . P A 2
H12B H 0.643958 0.147443 0.382115 0.040 Uiso 0.4102(18) 1 calc R U P A 2
C13' C 0.497(4) 0.163(3) 0.535(2) 0.050(6) Uani 0.4102(18) 1 d . . P A 2
H13B H 0.530296 0.065082 0.584225 0.060 Uiso 0.4102(18) 1 calc R U P A 2
O5' O -0.0483(5) 0.9214(3) 0.4291(3) 0.0386(4) Uani 0.4102(18) 1 d D . P A 2
C15' C 0.0332(10) 0.9687(7) 0.3061(4) 0.0434(8) Uani 0.4102(18) 1 d D . P A 2
H15D H -0.028(5) 1.072(4) 0.264(2) 0.065 Uiso 0.4102(18) 1 calc R U P A 2
H15E H 0.010(5) 0.914(3) 0.263(2) 0.065 Uiso 0.4102(18) 1 calc R U P A 2
H15F H 0.174(5) 0.953(4) 0.3057(4) 0.065 Uiso 0.4102(18) 1 calc R U P A 2
C16' C 0.5786(8) 0.3893(7) 0.1986(5) 0.0392(7) Uani 0.4102(18) 1 d D . P A 2
H16D H 0.566(5) 0.492(4) 0.1582(17) 0.059 Uiso 0.4102(18) 1 calc R U P A 2
H16E H 0.504(5) 0.361(4) 0.1584(18) 0.059 Uiso 0.4102(18) 1 calc R U P A 2
H16F H 0.714(5) 0.337(4) 0.1932(5) 0.059 Uiso 0.4102(18) 1 calc R U P A 2

loop_
_atom_site_aniso_label
_atom_site_aniso_U_11
_atom_site_aniso_U_22
_atom_site_aniso_U_33
_atom_site_aniso_U_23
_atom_site_aniso_U_13
_atom_site_aniso_U_12
O1 0.0349(8) 0.0967(14) 0.0426(9) -0.0251(9) 0.0074(7) -0.0107(8)
O2 0.0455(8) 0.0450(8) 0.0311(7) -0.0183(6) -0.0080(6) -0.0034(6)
O3 0.0284(8) 0.0601(11) 0.0746(12) 0.0022(9) -0.0072(8) 0.0009(7)
O4 0.0340(7) 0.0364(7) 0.0404(7) -0.0105(6) -0.0038(6) -0.0127(6)
C1 0.0222(8) 0.0375(9) 0.0336(9) -0.0132(7) -0.0028(7) -0.0096(7)
C2 0.0240(8) 0.0413(10) 0.0302(8) -0.0151(7) -0.0028(6) -0.0107(7)
C3 0.0269(8) 0.0352(9) 0.0398(10) -0.0167(8) -0.0081(7) -0.0110(7)
C8 0.0320(9) 0.0407(10) 0.0379(10) -0.0093(8) -0.0106(7) -0.0186(8)
C9 0.0272(8) 0.0561(12) 0.0308(9) -0.0164(8) -0.0013(7) -0.0215(8)
C14 0.0215(8) 0.0480(11) 0.0369(9) -0.0224(8) 0.0002(7) -0.0118(7)
C17 0.0348(10) 0.0459(11) 0.0333(9) -0.0169(8) -0.0020(8) -0.0064(8)
C18 0.0789(18) 0.0696(16) 0.0300(10) -0.0225(11) -0.0110(11) 0.0086(14)
C19 0.0286(9) 0.0405(10) 0.0456(11) -0.0124(9) -0.0047(8) -0.0080(8)
C20 0.0525(13) 0.0415(12) 0.0550(14) -0.0003(10) -0.0102(11) -0.0169(10)
C4 0.024(3) 0.0435(18) 0.032(3) -0.024(3) 0.006(2) -0.0113(16)
C5 0.0328(19) 0.0392(13) 0.034(3) -0.028(2) 0.0008(18) -0.0064(13)
C6 0.0257(18) 0.0326(12) 0.035(2) -0.0199(15) 0.0012(14) -0.0096(12)
C7 0.028(2) 0.033(2) 0.027(2) -0.0175(12) 0.0010(14) -0.0119(17)
C11 0.0220(15) 0.035(2) 0.0400(18) -0.025(2) 0.0042(12) -0.006(2)
C10 0.023(2) 0.030(3) 0.0332(11) -0.015(2) 0.0001(14) -0.005(2)
C12 0.0279(13) 0.031(2) 0.042(3) -0.019(2) -0.0002(17) -0.004(2)
C13 0.028(3) 0.063(5) 0.040(3) -0.031(3) 0.003(2) -0.015(3)
O5 0.0381(10) 0.0384(11) 0.0372(10) -0.0186(9) 0.0082(8) -0.0083(9)
C15 0.0456(18) 0.0434(19) 0.0365(17) -0.0170(15) 0.0070(16) -0.0093(15)
C16 0.0360(16) 0.042(2) 0.045(2) -0.0243(17) -0.0009(17) -0.0090(15)
C4' 0.024(3) 0.0435(18) 0.032(3) -0.024(3) 0.006(2) -0.0113(16)
C5' 0.0328(19) 0.0392(13) 0.034(3) -0.028(2) 0.0008(18) -0.0064(13)
C6' 0.0257(18) 0.0326(12) 0.035(2) -0.0199(15) 0.0012(14) -0.0096(12)
C7' 0.028(2) 0.033(2) 0.027(2) -0.0175(12) 0.0010(14) -0.0119(17)
C10' 0.023(2) 0.030(3) 0.0332(11) -0.015(2) 0.0001(14) -0.005(2)
C11' 0.0220(15) 0.035(2) 0.0400(18) -0.025(2) 0.0042(12) -0.006(2)
C12' 0.0279(13) 0.031(2) 0.042(3) -0.019(2) -0.0002(17) -0.004(2)
C13' 0.022(5) 0.074(11) 0.074(15) -0.058(10) -0.004(7) 0.002(6)
O5' 0.0381(10) 0.0384(11) 0.0372(10) -0.0186(9) 0.0082(8) -0.0083(9)
C15' 0.0456(18) 0.0434(19) 0.0365(17) -0.0170(15) 0.0070(16) -0.0093(15)
C16' 0.0360(16) 0.042(2) 0.045(2) -0.0243(17) -0.0009(17) -0.0090(15)

loop_
_atom_type_symbol
_atom_type_description
_atom_type_scat_dispersion_real
_atom_type_scat_dispersion_imag
_atom_type_scat_source
C C 0.0033 0.0016 'International Tables Vol C Tables 4.2.6.8 and 6.1.1.4'
H H 0.0000 0.0000 'International Tables Vol C Tables 4.2.6.8 and 6.1.1.4'
O O 0.0106 0.0060 'International Tables Vol C Tables 4.2.6.8 and 6.1.1.4'

loop_
_geom_angle_atom_site_label_1
_geom_angle_atom_site_label_2
_geom_angle_atom_site_label_3
_geom_angle
_geom_angle_site_symmetry_1
_geom_angle_site_symmetry_3
_geom_angle_publ_flag
C17 O2 C18 114.87(18) . . ?
C19 O4 C20 115.38(16) . . ?
C2 C1 C14 120.46(17) . . ?
C2 C1 C19 120.42(17) . . ?
C14 C1 C19 119.12(16) . . ?
C1 C2 C3 121.56(16) . . ?
C1 C2 C17 120.64(17) . . ?
C3 C2 C17 117.78(16) . . ?
C4 C3 C8 112.5(3) . . ?
C4 C3 C2 128.3(3) . . ?
C8 C3 C2 119.07(16) . . ?
C8 C3 C4' 127.0(5) . . ?
C2 C3 C4' 114.0(5) . . ?
C7 C8 C3 126.0(2) . . ?
C7 C8 C9 114.4(2) . . ?
C3 C8 C9 119.56(17) . . ?
C3 C8 C7' 106.7(3) . . ?
C9 C8 C7' 133.8(3) . . ?
C10' C9 C14 131.3(3) . . ?
C10' C9 C8 109.2(3) . . ?
C14 C9 C8 119.43(16) . . ?
C14 C9 C10 111.7(2) . . ?
C8 C9 C10 128.9(2) . . ?
C13 C14 C9 121.9(8) . . ?
C13 C14 C1 118.4(8) . . ?
C9 C14 C1 119.70(17) . . ?
C9 C14 C13' 112.8(11) . . ?
C1 C14 C13' 127.4(11) . . ?
O1 C17 O2 123.79(18) . . ?
O1 C17 C2 125.08(18) . . ?
O2 C17 C2 111.09(16) . . ?
O2 C18 H18A 109.5 . . ?
O2 C18 H18B 109.5 . . ?
H18A C18 H18B 109.5 . . ?
O2 C18 H18C 109.5 . . ?
H18A C18 H18C 109.5 . . ?
H18B C18 H18C 109.5 . . ?
O3 C19 O4 122.68(19) . . ?
O3 C19 C1 124.00(18) . . ?
O4 C19 C1 113.33(15) . . ?
O4 C20 H20A 109.5 . . ?
O4 C20 H20B 109.5 . . ?
H20A C20 H20B 109.5 . . ?
O4 C20 H20C 109.5 . . ?
H20A C20 H20C 109.5 . . ?
H20B C20 H20C 109.5 . . ?
C3 C4 C5 124.8(3) . . ?
C3 C4 H4A 117.6 . . ?
C5 C4 H4A 117.6 . . ?
C4 C5 C6 120.4(4) . . ?
C4 C5 H5A 119.8 . . ?
C6 C5 H5A 119.8 . . ?
C7 C6 C5 118.7(3) . . ?
C7 C6 C16 121.2(4) . . ?
C5 C6 C16 120.1(3) . . ?
C6 C7 C8 117.4(3) . . ?
C6 C7 H7A 121.3 . . ?
C8 C7 H7A 121.3 . . ?
O5 C11 C10 123.8(4) . . ?
O5 C11 C12 116.2(4) . . ?
C10 C11 C12 120.0(4) . . ?
C11 C10 C9 124.9(4) . . ?
C11 C10 H10A 117.5 . . ?
C9 C10 H10A 117.5 . . ?
C13 C12 C11 116.3(9) . . ?
C13 C12 H12A 121.9 . . ?
C11 C12 H12A 121.8 . . ?
C12 C13 C14 125.1(15) . . ?
C12 C13 H13A 117.4 . . ?
C14 C13 H13A 117.5 . . ?
C11 O5 C15 117.6(3) . . ?
O5 C15 H15A 109.5 . . ?
O5 C15 H15B 109.5 . . ?
H15A C15 H15B 109.5 . . ?
O5 C15 H15C 109.5 . . ?
H15A C15 H15C 109.5 . . ?
H15B C15 H15C 109.5 . . ?
C6 C16 H16A 109.5 . . ?
C6 C16 H16B 109.5 . . ?
H16A C16 H16B 109.5 . . ?
C6 C16 H16C 109.5 . . ?
H16A C16 H16C 109.5 . . ?
H16B C16 H16C 109.5 . . ?
C5' C4' C3 117.1(5) . . ?
C5' C4' H4'A 121.4 . . ?
C3 C4' H4'A 121.4 . . ?
C4' C5' C6' 120.3(6) . . ?
C4' C5' H5'A 119.8 . . ?
C6' C5' H5'A 119.8 . . ?
C7' C6' O5' 125.0(6) . . ?
C7' C6' C5' 121.0(5) . . ?
O5' C6' C5' 114.0(6) . . ?
C6' C7' C8 127.8(5) . . ?
C6' C7' H7'A 116.1 . . ?
C8 C7' H7'A 116.1 . . ?
C11' C10' C9 113.5(6) . . ?
C11' C10' H10B 123.2 . . ?
C9 C10' H10B 123.2 . . ?
C10' C11' C12' 119.7(6) . . ?
C10' C11' C16' 121.1(6) . . ?
C12' C11' C16' 119.2(6) . . ?
C13' C12' C11' 127.0(14) . . ?
C13' C12' H12B 116.4 . . ?
C11' C12' H12B 116.6 . . ?
C12' C13' C14 115(2) . . ?
C12' C13' H13B 122.4 . . ?
C14 C13' H13B 122.2 . . ?
C6' O5' C15' 116.9(5) . . ?
O5' C15' H15D 109.5 . . ?
O5' C15' H15E 109.5 . . ?
H15D C15' H15E 109.5 . . ?
O5' C15' H15F 109.5 . . ?
H15D C15' H15F 109.5 . . ?
H15E C15' H15F 109.5 . . ?
C11' C16' H16D 109.5 . . ?
C11' C16' H16E 109.5 . . ?
H16D C16' H16E 109.5 . . ?
C11' C16' H16F 109.5 . . ?
H16D C16' H16F 109.5 . . ?
H16E C16' H16F 109.5 . . ?

loop_
_geom_bond_atom_site_label_1
_geom_bond_atom_site_label_2
_geom_bond_distance
_geom_bond_site_symmetry_2
_geom_bond_publ_flag
O1 C17 1.199(2) . ?
O2 C17 1.333(2) . ?
O2 C18 1.448(3) . ?
O3 C19 1.199(2) . ?
O4 C19 1.327(2) . ?
O4 C20 1.446(2) . ?
C1 C2 1.360(2) . ?
C1 C14 1.432(3) . ?
C1 C19 1.495(3) . ?
C2 C3 1.430(3) . ?
C2 C17 1.495(3) . ?
C3 C4 1.350(9) . ?
C3 C8 1.414(3) . ?
C3 C4' 1.532(12) . ?
C8 C7 1.398(5) . ?
C8 C9 1.443(3) . ?
C8 C7' 1.494(9) . ?
C9 C10' 1.377(10) . ?
C9 C14 1.412(3) . ?
C9 C10 1.460(6) . ?
C14 C13 1.38(2) . ?
C14 C13' 1.47(3) . ?
C18 H18A 0.965(17) . ?
C18 H18B 0.965(17) . ?
C18 H18C 0.965(17) . ?
C20 H20A 0.955(16) . ?
C20 H20B 0.955(16) . ?
C20 H20C 0.955(16) . ?
C4 C5 1.381(10) . ?
C4 H4A 0.9500 . ?
C5 C6 1.400(4) . ?
C5 H5A 0.9500 . ?
C6 C7 1.370(4) . ?
C6 C16 1.509(5) . ?
C7 H7A 0.9500 . ?
C11 O5 1.363(4) . ?
C11 C10 1.380(5) . ?
C11 C12 1.394(5) . ?
C10 H10A 0.9500 . ?
C12 C13 1.36(2) . ?
C12 H12A 0.9500 . ?
C13 H13A 0.9500 . ?
O5 C15 1.432(4) . ?
C15 H15A 1.02(3) . ?
C15 H15B 1.02(3) . ?
C15 H15C 1.02(3) . ?
C16 H16A 0.95(3) . ?
C16 H16B 0.95(2) . ?
C16 H16C 0.95(3) . ?
C4' C5' 1.342(17) . ?
C4' H4'A 0.9500 . ?
C5' C6' 1.394(7) . ?
C5' H5'A 0.9500 . ?
C6' C7' 1.362(7) . ?
C6' O5' 1.363(4) . ?
C7' H7'A 0.9500 . ?
C10' C11' 1.369(6) . ?
C10' H10B 0.9500 . ?
C11' C12' 1.402(7) . ?
C11' C16' 1.510(5) . ?
C12' C13' 1.38(3) . ?
C12' H12B 0.9500 . ?
C13' H13B 0.9500 . ?
O5' C15' 1.431(4) . ?
C15' H15D 1.00(4) . ?
C15' H15E 1.00(4) . ?
C15' H15F 1.00(4) . ?
C16' H16D 0.98(4) . ?
C16' H16E 0.98(4) . ?
C16' H16F 0.98(4) . ?

loop_
_geom_torsion_atom_site_label_1
_geom_torsion_atom_site_label_2
_geom_torsion_atom_site_label_3
_geom_torsion_atom_site_label_4
_geom_torsion
_geom_torsion_site_symmetry_1
_geom_torsion_site_symmetry_2
_geom_torsion_site_symmetry_3
_geom_torsion_site_symmetry_4
_geom_torsion_publ_flag
C14 C1 C2 C3 -3.8(2) . . . . ?
C19 C1 C2 C3 175.35(15) . . . . ?
C14 C1 C2 C17 178.25(16) . . . . ?
C19 C1 C2 C17 -2.6(2) . . . . ?
C1 C2 C3 C4 -175.9(5) . . . . ?
C17 C2 C3 C4 2.1(5) . . . . ?
C1 C2 C3 C8 -0.4(2) . . . . ?
C17 C2 C3 C8 177.68(15) . . . . ?
C1 C2 C3 C4' -179.4(6) . . . . ?
C17 C2 C3 C4' -1.4(6) . . . . ?
C4 C3 C8 C7 -0.8(5) . . . . ?
C2 C3 C8 C7 -177.0(3) . . . . ?
C4 C3 C8 C9 -179.8(4) . . . . ?
C2 C3 C8 C9 4.0(2) . . . . ?
C4' C3 C8 C9 -177.1(7) . . . . ?
C2 C3 C8 C7' -175.8(3) . . . . ?
C4' C3 C8 C7' 3.1(8) . . . . ?
C3 C8 C9 C10' 176.0(4) . . . . ?
C7' C8 C9 C10' -4.3(6) . . . . ?
C7 C8 C9 C14 177.4(3) . . . . ?
C3 C8 C9 C14 -3.5(2) . . . . ?
C7' C8 C9 C14 176.2(4) . . . . ?
C7 C8 C9 C10 -4.8(4) . . . . ?
C3 C8 C9 C10 174.3(3) . . . . ?
C8 C9 C14 C13 178.3(11) . . . . ?
C10 C9 C14 C13 0.2(11) . . . . ?
C10' C9 C14 C1 -179.9(5) . . . . ?
C8 C9 C14 C1 -0.6(2) . . . . ?
C10 C9 C14 C1 -178.7(3) . . . . ?
C10' C9 C14 C13' -3.2(15) . . . . ?
C8 C9 C14 C13' 176.1(14) . . . . ?
C2 C1 C14 C13 -174.7(10) . . . . ?
C19 C1 C14 C13 6.2(11) . . . . ?
C2 C1 C14 C9 4.2(2) . . . . ?
C19 C1 C14 C9 -174.91(15) . . . . ?
C2 C1 C14 C13' -171.9(16) . . . . ?
C19 C1 C14 C13' 8.9(16) . . . . ?
C18 O2 C17 O1 3.5(3) . . . . ?
C18 O2 C17 C2 -178.93(18) . . . . ?
C1 C2 C17 O1 -121.6(2) . . . . ?
C3 C2 C17 O1 60.4(3) . . . . ?
C1 C2 C17 O2 60.9(2) . . . . ?
C3 C2 C17 O2 -117.16(18) . . . . ?
C20 O4 C19 O3 0.9(3) . . . . ?
C20 O4 C19 C1 -179.28(18) . . . . ?
C2 C1 C19 O3 -132.0(2) . . . . ?
C14 C1 C19 O3 47.1(3) . . . . ?
C2 C1 C19 O4 48.2(2) . . . . ?
C14 C1 C19 O4 -132.70(17) . . . . ?
C8 C3 C4 C5 1.5(9) . . . . ?
C2 C3 C4 C5 177.3(5) . . . . ?
C3 C4 C5 C6 -2.8(11) . . . . ?
C4 C5 C6 C7 3.2(7) . . . . ?
C4 C5 C6 C16 -177.9(5) . . . . ?
C5 C6 C7 C8 -2.5(6) . . . . ?
C16 C6 C7 C8 178.6(3) . . . . ?
C3 C8 C7 C6 1.4(5) . . . . ?
C9 C8 C7 C6 -179.6(3) . . . . ?
O5 C11 C10 C9 178.7(4) . . . . ?
C12 C11 C10 C9 0.4(7) . . . . ?
C14 C9 C10 C11 0.9(6) . . . . ?
C8 C9 C10 C11 -177.0(3) . . . . ?
O5 C11 C12 C13 178.8(11) . . . . ?
C10 C11 C12 C13 -2.8(12) . . . . ?
C11 C12 C13 C14 4(2) . . . . ?
C9 C14 C13 C12 -3(2) . . . . ?
C1 C14 C13 C12 176.1(13) . . . . ?
C10 C11 O5 C15 0.8(6) . . . . ?
C12 C11 O5 C15 179.2(4) . . . . ?
C8 C3 C4' C5' -3.5(14) . . . . ?
C2 C3 C4' C5' 175.4(8) . . . . ?
C3 C4' C5' C6' 2.8(15) . . . . ?
C4' C5' C6' C7' -2.5(12) . . . . ?
C4' C5' C6' O5' 178.5(9) . . . . ?
O5' C6' C7' C8 -178.6(5) . . . . ?
C5' C6' C7' C8 2.5(11) . . . . ?
C3 C8 C7' C6' -2.7(8) . . . . ?
C9 C8 C7' C6' 177.6(5) . . . . ?
C14 C9 C10' C11' 0.8(10) . . . . ?
C8 C9 C10' C11' -178.7(5) . . . . ?
C9 C10' C11' C12' -0.3(11) . . . . ?
C9 C10' C11' C16' 179.7(5) . . . . ?
C10' C11' C12' C13' 3(2) . . . . ?
C16' C11' C12' C13' -176.9(18) . . . . ?
C11' C12' C13' C14 -6(3) . . . . ?
C9 C14 C13' C12' 5(3) . . . . ?
C1 C14 C13' C12' -178.5(12) . . . . ?
C7' C6' O5' C15' -2.1(8) . . . . ?
C5' C6' O5' C15' 176.8(5) . . . . ?
